data_4065212
loop_
_publ_author_name
'Berenguer, Jes\'us R.'
'D\'iez, \'Alvaro'
'Lalinde, Elena'
'Moreno, M. Teresa'
'Ruiz, Santiago'
'S\'anchez, Sergio'

_publ_section_title
;
 Luminescent Cycloplatinated Complexes Containing Poly(pyrazolyl)-borate
 and -methane Ligands
;
_journal_issue 21
_journal_name_full Organometallics
_journal_page_first 5776
_journal_paper_doi 10.1021/om200624v
_journal_volume 30
_journal_year 2011
_chemical_formula_sum 'C32 H22 B0 N6 Pt2'
_chemical_formula_weight 880.74
_chemical_name_systematic
;
 ?
;
_space_group_IT_number 15
_symmetry_cell_setting monoclinic
_symmetry_space_group_name_Hall '-C 2yc'
_symmetry_space_group_name_H-M 'C 1 2/c 1'
_atom_sites_solution_hydrogens geom
_atom_sites_solution_primary direct
_atom_sites_solution_secondary difmap
_audit_conform_dict_location ftp://ftp.iucr.org/pub/cif_core.dic
_audit_conform_dict_name cif_core.dic
_audit_conform_dict_version 2.4
_audit_creation_date 2011-03-17T10:26:34-00:00
_audit_creation_method 'WinGX routine CIF_UPDATE'
_cell_angle_alpha 90
_cell_angle_beta 107.581(2)
_cell_angle_gamma 90
_cell_formula_units_Z 8
_cell_length_a 22.0174(4)
_cell_length_b 15.7942(3)
_cell_length_c 15.6794(3)
_cell_measurement_temperature 100.0(10)
_cell_volume 5197.79(18)
_computing_cell_refinement
;
CrysAlis RED, Oxford Diffraction Ltd.,
Version 1.171.32.24 (release 21-04-2008 CrysAlis171 .NET)
(compiled Apr 21 2008,18:23:10)
;
_computing_data_collection
;
CrysAlis CCD, Oxford Diffraction Ltd.,
Version 1.171.32.24 (release 21-04-2008 CrysAlis171 .NET)
(compiled Apr 21 2008,18:23:10)
;
_computing_data_reduction
;
CrysAlis RED, Oxford Diffraction Ltd.,
Version 1.171.32.24 (release 21-04-2008 CrysAlis171 .NET)
(compiled Apr 21 2008,18:23:10)
;
_computing_structure_refinement 'SHELXL-97 (Sheldrick, 2008)'
_diffrn_ambient_temperature 100.0(10)
_diffrn_detector_area_resol_mean 16.0655
_diffrn_measured_fraction_theta_full 0.996
_diffrn_measured_fraction_theta_max 0.89
_diffrn_measurement_device_type 'multiwire proportional'
_diffrn_measurement_method 'phi and omega scans'
_diffrn_orient_matrix_UB_11 0.0077955057
_diffrn_orient_matrix_UB_12 -0.0367834928
_diffrn_orient_matrix_UB_13 0.0268715999
_diffrn_orient_matrix_UB_21 0.0328130239
_diffrn_orient_matrix_UB_22 0.0086595586
_diffrn_orient_matrix_UB_23 0.0081237447
_diffrn_orient_matrix_UB_31 0.0001510527
_diffrn_orient_matrix_UB_32 0.0240841846
_diffrn_orient_matrix_UB_33 0.0381610687
_diffrn_radiation_monochromator graphite
_diffrn_radiation_source 'Enhance (Mo) X-ray Source'
_diffrn_radiation_type 'Mo K\a'
_diffrn_radiation_wavelength 0.7107
_diffrn_reflns_av_R_equivalents 0.0227
_diffrn_reflns_av_sigmaI/netI 0.0346
_diffrn_reflns_limit_h_max 29
_diffrn_reflns_limit_h_min -28
_diffrn_reflns_limit_k_max 21
_diffrn_reflns_limit_k_min -21
_diffrn_reflns_limit_l_max 19
_diffrn_reflns_limit_l_min -18
_diffrn_reflns_number 29466
_diffrn_reflns_theta_full 25
_diffrn_reflns_theta_max 28.7078
_diffrn_reflns_theta_min 3.7789
_exptl_absorpt_coefficient_mu 10.789
_exptl_absorpt_correction_T_max 1
_exptl_absorpt_correction_T_min 0.52901
_exptl_absorpt_correction_type multi-scan
_exptl_absorpt_process_details
;
        CrysAlis RED, Oxford Diffraction Ltd.,
        Version 1.171.32.24 (release 21-04-2008 CrysAlis171 .NET)
        (compiled Apr 21 2008,18:23:10)
        Empirical absorption correction using spherical harmonics,
 implemented in SCALE3 ABSPACK scaling algorithm.
;
_exptl_crystal_colour yellow
_exptl_crystal_density_diffrn 2.251
_exptl_crystal_density_method 'not measured'
_exptl_crystal_description plate
_exptl_crystal_F_000 3296
_exptl_crystal_size_max 0.29
_exptl_crystal_size_mid 0.16
_exptl_crystal_size_min 0.06
_refine_diff_density_max 1.274
_refine_diff_density_min -0.75
_refine_diff_density_rms 0.122
_refine_ls_extinction_method none
_refine_ls_goodness_of_fit_ref 1.055
_refine_ls_hydrogen_treatment constr
_refine_ls_matrix_type full
_refine_ls_number_parameters 361
_refine_ls_number_reflns 6079
_refine_ls_number_restraints 0
_refine_ls_restrained_S_all 1.055
_refine_ls_R_factor_all 0.0256
_refine_ls_R_factor_gt 0.0201
_refine_ls_shift/su_max 0.002
_refine_ls_shift/su_mean 0
_refine_ls_structure_factor_coef Fsqd
_refine_ls_weighting_details 'calc w=1/[\s^2^(Fo^2^)+(0.0238P)^2^+12.5267P] where P=(Fo^2^+2Fc^2^)/3'
_refine_ls_weighting_scheme calc
_refine_ls_wR_factor_gt 0.0443
_refine_ls_wR_factor_ref 0.0453
_reflns_number_gt 5415
_reflns_number_total 6079
_reflns_threshold_expression >2\s(I)
_cod_data_source_file om200624v_si_001.cif
_cod_data_source_block 11
_cod_depositor_comments
;
The following automatic conversions were performed:

'_symmetry_cell_setting' value 'Monoclinic' changed to 'monoclinic'
according to /home/saulius/struct/CIF-dictionaries/cif_core.dic
dictionary named 'cif_core.dic' version 2.4.1 from 2010-06-29.

Automatic conversion script
Id: cif_fix_values 1715 2011-07-08 13:25:40Z adriana 
;
_cod_original_cell_volume 5197.79(17)
_cod_original_sg_symbol_H-M 'C 2/c'
_cod_database_code 4065212

loop_
_symmetry_equiv_pos_as_xyz
'x, y, z'
'-x, y, -z+1/2'
'x+1/2, y+1/2, z'
'-x+1/2, y+1/2, -z+1/2'
'-x, -y, -z'
'x, -y, z-1/2'
'-x+1/2, -y+1/2, -z'
'x+1/2, -y+1/2, z-1/2'

loop_
_atom_site_label
_atom_site_type_symbol
_atom_site_fract_x
_atom_site_fract_y
_atom_site_fract_z
_atom_site_U_iso_or_equiv
_atom_site_adp_type
_atom_site_occupancy
_atom_site_symmetry_multiplicity
_atom_site_calc_flag
_atom_site_refinement_flags
Pt2 Pt 0.198190(6) 0.105496(8) 0.652292(8) 0.01631(4) Uani 1 1 d .
Pt1 Pt 0.083902(6) 0.203478(8) 0.711828(8) 0.01758(4) Uani 1 1 d .
C1 C 0.01155(16) 0.2560(2) 0.6180(2) 0.0195(7) Uani 1 1 d .
N1 N 0.10182(14) 0.3251(2) 0.7499(2) 0.0244(6) Uani 1 1 d .
C2 C -0.03358(18) 0.2210(3) 0.5465(2) 0.0295(9) Uani 1 1 d .
H2 H -0.0341 0.1627 0.5379 0.035 Uiso 1 1 calc R
C3 C -0.07915(19) 0.2720(3) 0.4860(3) 0.0357(10) Uani 1 1 d .
H3 H -0.1091 0.2466 0.4379 0.043 Uiso 1 1 calc R
C4 C -0.08058(19) 0.3579(3) 0.4962(3) 0.0355(10) Uani 1 1 d .
H4 H -0.1116 0.3902 0.4559 0.043 Uiso 1 1 calc R
C5 C -0.03519(18) 0.3968(3) 0.5673(3) 0.0281(8) Uani 1 1 d .
C6 C 0.00960(16) 0.3446(2) 0.6262(2) 0.0226(7) Uani 1 1 d .
C7 C -0.03080(19) 0.4873(3) 0.5817(3) 0.0338(9) Uani 1 1 d .
H7 H -0.0614 0.5226 0.5446 0.041 Uiso 1 1 calc R
C8 C 0.0170(2) 0.5211(3) 0.6481(3) 0.0333(9) Uani 1 1 d .
H8 H 0.0191 0.5795 0.6555 0.04 Uiso 1 1 calc R
C9 C 0.06465(19) 0.4690(2) 0.7077(2) 0.0276(8) Uani 1 1 d .
C10 C 0.05895(17) 0.3815(2) 0.6969(2) 0.0222(7) Uani 1 1 d .
C11 C 0.1173(2) 0.5004(2) 0.7755(3) 0.0312(8) Uani 1 1 d .
H11 H 0.1225 0.5584 0.7854 0.037 Uiso 1 1 calc R
C12 C 0.16106(19) 0.4445(3) 0.8268(3) 0.0316(9) Uani 1 1 d .
H12 H 0.1967 0.4647 0.8707 0.038 Uiso 1 1 calc R
C13 C 0.15215(18) 0.3575(2) 0.8133(2) 0.0256(8) Uani 1 1 d .
H13 H 0.182 0.3206 0.8492 0.031 Uiso 1 1 calc R
N2 N 0.19300(14) 0.09163(17) 0.52177(19) 0.0202(6) Uani 1 1 d .
C14 C 0.27874(16) 0.1648(2) 0.6566(2) 0.0194(7) Uani 1 1 d .
C15 C 0.14574(16) 0.0588(2) 0.4552(2) 0.0205(7) Uani 1 1 d .
H15 H 0.1095 0.039 0.4673 0.025 Uiso 1 1 calc R
C16 C 0.14922(18) 0.0535(2) 0.3677(2) 0.0246(8) Uani 1 1 d .
H16 H 0.1153 0.0311 0.3225 0.03 Uiso 1 1 calc R
C17 C 0.20266(19) 0.0813(2) 0.3487(2) 0.0269(8) Uani 1 1 d .
H17 H 0.2054 0.0768 0.2908 0.032 Uiso 1 1 calc R
C18 C 0.25305(18) 0.1164(2) 0.4164(2) 0.0230(7) Uani 1 1 d .
C19 C 0.24607(16) 0.1218(2) 0.5026(2) 0.0189(7) Uani 1 1 d .
C20 C 0.31041(19) 0.1495(2) 0.4051(3) 0.0291(8) Uani 1 1 d .
H20 H 0.3165 0.1467 0.3489 0.035 Uiso 1 1 calc R
C21 C 0.35611(18) 0.1849(2) 0.4732(3) 0.0291(9) Uani 1 1 d .
H21 H 0.3932 0.2048 0.4633 0.035 Uiso 1 1 calc R
C22 C 0.34875(18) 0.1926(2) 0.5609(3) 0.0247(8) Uani 1 1 d .
C23 C 0.29294(16) 0.1600(2) 0.5745(2) 0.0196(7) Uani 1 1 d .
C24 C 0.39325(18) 0.2317(2) 0.6344(3) 0.0309(9) Uani 1 1 d .
H24 H 0.4315 0.2521 0.6289 0.037 Uiso 1 1 calc R
C25 C 0.37988(18) 0.2396(2) 0.7138(3) 0.0308(9) Uani 1 1 d .
H25 H 0.4091 0.2668 0.7614 0.037 Uiso 1 1 calc R
C26 C 0.32303(17) 0.2076(2) 0.7255(3) 0.0249(8) Uani 1 1 d .
H26 H 0.3151 0.2152 0.78 0.03 Uiso 1 1 calc R
C27 C 0.09222(18) -0.0369(2) 0.6170(2) 0.0247(8) Uani 1 1 d .
H27 H 0.1152 -0.0785 0.5983 0.03 Uiso 1 1 calc R
C28 C 0.03083(17) -0.0466(2) 0.6226(2) 0.0264(8) Uani 1 1 d .
H28 H 0.0052 -0.0946 0.6096 0.032 Uiso 1 1 calc R
C29 C 0.01639(17) 0.0316(2) 0.6520(2) 0.0246(8) Uani 1 1 d .
H29 H -0.0219 0.0455 0.6621 0.03 Uiso 1 1 calc R
C30 C 0.25814(17) 0.1021(2) 0.8559(2) 0.0249(8) Uani 1 1 d .
H30 H 0.2959 0.076 0.8556 0.03 Uiso 1 1 calc R
C31 C 0.24287(18) 0.1278(3) 0.9317(2) 0.0287(8) Uani 1 1 d .
H31 H 0.2678 0.1233 0.9911 0.034 Uiso 1 1 calc R
C32 C 0.18227(18) 0.1615(2) 0.8992(2) 0.0270(8) Uani 1 1 d .
H32 H 0.1589 0.1838 0.9343 0.032 Uiso 1 1 calc R
N5 N 0.16221(14) 0.15717(18) 0.80970(19) 0.0210(6) Uani 1 1 d .
N6 N 0.20936(13) 0.12121(19) 0.78306(19) 0.0201(6) Uani 1 1 d .
N3 N 0.06617(14) 0.08378(19) 0.66371(18) 0.0208(6) Uani 1 1 d .
N4 N 0.11351(13) 0.04230(18) 0.64276(18) 0.0192(6) Uani 1 1 d .

loop_
_atom_site_aniso_label
_atom_site_aniso_U_11
_atom_site_aniso_U_22
_atom_site_aniso_U_33
_atom_site_aniso_U_23
_atom_site_aniso_U_13
_atom_site_aniso_U_12
Pt2 0.01739(7) 0.01836(7) 0.01339(7) -0.00098(5) 0.00496(5) -0.00287(5)
Pt1 0.01686(7) 0.02431(7) 0.01134(7) -0.00117(5) 0.00393(5) -0.00392(5)
C1 0.0166(16) 0.0306(18) 0.0136(16) 0.0041(14) 0.0081(13) -0.0017(14)
N1 0.0241(16) 0.0313(16) 0.0198(16) -0.0012(13) 0.0095(12) -0.0037(13)
C2 0.0237(19) 0.043(2) 0.0217(19) 0.0073(16) 0.0061(15) -0.0082(17)
C3 0.025(2) 0.052(3) 0.024(2) 0.0096(18) -0.0019(16) -0.0095(19)
C4 0.025(2) 0.052(3) 0.026(2) 0.0152(19) 0.0020(16) -0.0010(19)
C5 0.0220(18) 0.039(2) 0.0245(19) 0.0121(16) 0.0091(15) 0.0015(16)
C6 0.0180(17) 0.034(2) 0.0187(18) 0.0052(15) 0.0091(14) -0.0008(15)
C7 0.032(2) 0.042(2) 0.030(2) 0.0123(18) 0.0123(17) 0.0100(18)
C8 0.042(2) 0.029(2) 0.034(2) 0.0057(17) 0.0189(19) 0.0043(18)
C9 0.033(2) 0.032(2) 0.022(2) 0.0016(15) 0.0158(16) -0.0008(16)
C10 0.0205(17) 0.0324(19) 0.0168(17) 0.0014(14) 0.0106(14) 0.0001(15)
C11 0.043(2) 0.0229(18) 0.030(2) -0.0007(16) 0.0149(17) -0.0039(17)
C12 0.034(2) 0.032(2) 0.026(2) -0.0060(16) 0.0050(17) -0.0083(17)
C13 0.031(2) 0.0276(19) 0.0181(18) -0.0021(15) 0.0069(15) -0.0035(16)
N2 0.0243(15) 0.0177(14) 0.0187(15) 0.0017(11) 0.0067(12) 0.0027(12)
C14 0.0173(16) 0.0160(16) 0.0258(18) -0.0001(14) 0.0076(14) -0.0016(13)
C15 0.0216(17) 0.0245(17) 0.0155(17) 0.0027(13) 0.0060(13) 0.0026(14)
C16 0.0259(18) 0.0302(19) 0.0169(18) 0.0008(15) 0.0050(14) 0.0002(15)
C17 0.037(2) 0.0296(19) 0.0166(18) 0.0021(15) 0.0117(16) 0.0064(17)
C18 0.0288(19) 0.0227(17) 0.0212(18) 0.0060(14) 0.0133(15) 0.0073(14)
C19 0.0224(17) 0.0159(16) 0.0206(18) 0.0046(13) 0.0096(14) 0.0034(13)
C20 0.033(2) 0.033(2) 0.027(2) 0.0067(16) 0.0183(17) 0.0048(17)
C21 0.0261(19) 0.0286(19) 0.041(2) 0.0125(17) 0.0225(18) 0.0031(16)
C22 0.0286(19) 0.0166(16) 0.031(2) 0.0062(15) 0.0122(16) 0.0053(14)
C23 0.0213(17) 0.0145(15) 0.0263(19) 0.0048(13) 0.0120(14) 0.0041(13)
C24 0.0239(19) 0.0236(18) 0.048(3) 0.0030(18) 0.0151(18) -0.0051(15)
C25 0.0249(19) 0.0223(18) 0.042(2) -0.0043(17) 0.0051(17) -0.0063(15)
C26 0.0267(19) 0.0242(18) 0.0249(19) -0.0010(15) 0.0092(15) -0.0030(15)
C27 0.030(2) 0.0247(18) 0.0161(18) 0.0010(14) 0.0025(14) -0.0040(15)
C28 0.0255(19) 0.0295(19) 0.0212(19) 0.0022(15) 0.0027(15) -0.0134(16)
C29 0.0228(18) 0.036(2) 0.0141(17) 0.0022(15) 0.0040(13) -0.0092(15)
C30 0.0191(17) 0.032(2) 0.0196(18) -0.0005(15) 0.0002(14) -0.0023(15)
C31 0.028(2) 0.037(2) 0.0148(18) -0.0027(15) -0.0031(15) -0.0023(16)
C32 0.029(2) 0.035(2) 0.0160(18) -0.0049(15) 0.0053(15) -0.0046(16)
N5 0.0233(15) 0.0247(15) 0.0151(14) -0.0019(12) 0.0056(12) -0.0027(12)
N6 0.0174(14) 0.0266(15) 0.0153(14) -0.0022(12) 0.0031(11) -0.0018(12)
N3 0.0222(15) 0.0272(15) 0.0129(14) -0.0008(12) 0.0050(11) -0.0052(12)
N4 0.0199(14) 0.0263(15) 0.0112(14) 0.0008(11) 0.0045(11) -0.0044(12)

loop_
_atom_type_symbol
_atom_type_description
_atom_type_scat_dispersion_real
_atom_type_scat_dispersion_imag
_atom_type_scat_source
C C 0.0033 0.0016 'International Tables Vol C Tables 4.2.6.8 and 6.1.1.4'
H H 0 0 'International Tables Vol C Tables 4.2.6.8 and 6.1.1.4'
B B 0.0013 0.0007 'International Tables Vol C Tables 4.2.6.8 and 6.1.1.4'
N N 0.0061 0.0033 'International Tables Vol C Tables 4.2.6.8 and 6.1.1.4'
Pt Pt -1.7033 8.3905 'International Tables Vol C Tables 4.2.6.8 and 6.1.1.4'

loop_
_geom_angle_atom_site_label_1
_geom_angle_atom_site_label_2
_geom_angle_atom_site_label_3
_geom_angle
C14 Pt2 N6 94.24(13)
C14 Pt2 N2 82.14(13)
N6 Pt2 N2 176.25(11)
C14 Pt2 N4 177.85(12)
N6 Pt2 N4 87.90(11)
N2 Pt2 N4 95.72(11)
C1 Pt1 N1 82.12(14)
C1 Pt1 N3 95.30(13)
N1 Pt1 N3 175.42(11)
C1 Pt1 N5 175.93(13)
N1 Pt1 N5 94.18(12)
N3 Pt1 N5 88.28(11)
C2 C1 C6 116.2(3)
C2 C1 Pt1 131.0(3)
C6 C1 Pt1 112.7(2)
C13 N1 C10 117.4(3)
C13 N1 Pt1 128.7(3)
C10 N1 Pt1 113.6(2)
C1 C2 C3 120.9(4)
C1 C2 H2 119.6
C3 C2 H2 119.6
C4 C3 C2 121.8(4)
C4 C3 H3 119.1
C2 C3 H3 119.1
C3 C4 C5 119.6(4)
C3 C4 H4 120.2
C5 C4 H4 120.2
C4 C5 C6 117.3(4)
C4 C5 C7 123.9(4)
C6 C5 C7 118.7(4)
C5 C6 C1 124.2(3)
C5 C6 C10 119.5(4)
C1 C6 C10 116.2(3)
C8 C7 C5 120.8(4)
C8 C7 H7 119.6
C5 C7 H7 119.6
C7 C8 C9 121.6(4)
C7 C8 H8 119.2
C9 C8 H8 119.2
C10 C9 C11 117.7(4)
C10 C9 C8 117.9(4)
C11 C9 C8 124.3(4)
N1 C10 C9 123.2(3)
N1 C10 C6 115.3(3)
C9 C10 C6 121.4(3)
C12 C11 C9 119.2(4)
C12 C11 H11 120.4
C9 C11 H11 120.4
C11 C12 C13 120.2(4)
C11 C12 H12 119.9
C13 C12 H12 119.9
N1 C13 C12 122.2(4)
N1 C13 H13 118.9
C12 C13 H13 118.9
C15 N2 C19 118.4(3)
C15 N2 Pt2 128.6(2)
C19 N2 Pt2 113.0(2)
C26 C14 C23 115.9(3)
C26 C14 Pt2 131.6(3)
C23 C14 Pt2 112.5(2)
N2 C15 C16 121.9(3)
N2 C15 H15 119
C16 C15 H15 119
C17 C16 C15 119.9(3)
C17 C16 H16 120
C15 C16 H16 120
C16 C17 C18 119.9(3)
C16 C17 H17 120
C18 C17 H17 120
C17 C18 C19 117.5(3)
C17 C18 C20 125.5(3)
C19 C18 C20 117.0(3)
N2 C19 C18 122.3(3)
N2 C19 C23 115.9(3)
C18 C19 C23 121.8(3)
C21 C20 C18 122.0(3)
C21 C20 H20 119
C18 C20 H20 119
C20 C21 C22 121.4(3)
C20 C21 H21 119.3
C22 C21 H21 119.3
C23 C22 C24 117.4(3)
C23 C22 C21 118.1(3)
C24 C22 C21 124.6(3)
C22 C23 C19 119.7(3)
C22 C23 C14 124.1(3)
C19 C23 C14 116.1(3)
C25 C24 C22 119.7(3)
C25 C24 H24 120.1
C22 C24 H24 120.1
C24 C25 C26 121.9(4)
C24 C25 H25 119.1
C26 C25 H25 119.1
C14 C26 C25 120.9(3)
C14 C26 H26 119.5
C25 C26 H26 119.5
N4 C27 C28 109.8(3)
N4 C27 H27 125.1
C28 C27 H27 125.1
C29 C28 C27 104.4(3)
C29 C28 H28 127.8
C27 C28 H28 127.8
N3 C29 C28 109.5(3)
N3 C29 H29 125.3
C28 C29 H29 125.3
N6 C30 C31 108.9(3)
N6 C30 H30 125.6
C31 C30 H30 125.6
C32 C31 C30 104.6(3)
C32 C31 H31 127.7
C30 C31 H31 127.7
N5 C32 C31 110.1(3)
N5 C32 H32 125
C31 C32 H32 125
C32 N5 N6 107.6(3)
C32 N5 Pt1 134.2(3)
N6 N5 Pt1 117.7(2)
C30 N6 N5 108.8(3)
C30 N6 Pt2 131.3(2)
N5 N6 Pt2 119.9(2)
C29 N3 N4 109.1(3)
C29 N3 Pt1 133.0(3)
N4 N3 Pt1 117.7(2)
N3 N4 C27 107.3(3)
N3 N4 Pt2 119.3(2)
C27 N4 Pt2 133.4(3)

loop_
_geom_bond_atom_site_label_1
_geom_bond_atom_site_label_2
_geom_bond_distance
Pt2 C14 1.989(3)
Pt2 N6 2.005(3)
Pt2 N2 2.027(3)
Pt2 N4 2.080(3)
Pt1 C1 1.994(3)
Pt1 N1 2.014(3)
Pt1 N3 2.029(3)
Pt1 N5 2.065(3)
C1 C2 1.370(5)
C1 C6 1.406(5)
N1 C13 1.346(5)
N1 C10 1.378(5)
C2 C3 1.408(5)
C2 H2 0.93
C3 C4 1.367(6)
C3 H3 0.93
C4 C5 1.396(6)
C4 H4 0.93
C5 C6 1.399(5)
C5 C7 1.445(6)
C6 C10 1.422(5)
C7 C8 1.347(6)
C7 H7 0.93
C8 C9 1.435(5)
C8 H8 0.93
C9 C10 1.393(5)
C9 C11 1.406(5)
C11 C12 1.373(6)
C11 H11 0.93
C12 C13 1.395(5)
C12 H12 0.93
C13 H13 0.93
N2 C15 1.336(4)
N2 C19 1.377(4)
C14 C26 1.392(5)
C14 C23 1.416(5)
C15 C16 1.400(5)
C15 H15 0.93
C16 C17 1.370(5)
C16 H16 0.93
C17 C18 1.397(5)
C17 H17 0.93
C18 C19 1.408(5)
C18 C20 1.427(5)
C19 C23 1.414(5)
C20 C21 1.348(6)
C20 H20 0.93
C21 C22 1.437(5)
C21 H21 0.93
C22 C23 1.406(5)
C22 C24 1.410(5)
C24 C25 1.369(6)
C24 H24 0.93
C25 C26 1.412(5)
C25 H25 0.93
C26 H26 0.93
C27 N4 1.354(4)
C27 C28 1.389(5)
C27 H27 0.93
C28 C29 1.388(5)
C28 H28 0.93
C29 N3 1.339(4)
C29 H29 0.93
C30 N6 1.345(4)
C30 C31 1.390(5)
C30 H30 0.93
C31 C32 1.383(5)
C31 H31 0.93
C32 N5 1.339(4)
C32 H32 0.93
N5 N6 1.355(4)
N3 N4 1.353(4)
